data_2012681
loop_
_publ_author_name
'Britton, Doyle'
'Young Jr, Victor G.'
'Schlemper, Elmer O.'

_publ_section_title
;
 Intermolecular interactions in cyanodimethylarsine and
 cyanodimethylstibine
;
_journal_issue 5
_journal_name_full 'Acta Crystallographica Section C'
_journal_page_first m307
_journal_page_last m309
_journal_paper_doi 10.1107/S0108270102006030
_journal_volume 58
_journal_year 2002
_chemical_formula_moiety '[Sb (C H3)2 C N]'
_chemical_formula_sum 'C3 H6 N Sb'
_chemical_formula_weight 177.84
_chemical_name_systematic
;
 cyanodimethylstibine
;
_space_group_IT_number 15
_symmetry_cell_setting monoclinic
_symmetry_space_group_name_Hall '-C 2yc'
_symmetry_space_group_name_H-M 'C 1 2/c 1'
_atom_sites_solution_hydrogens geom
_atom_sites_solution_primary direct
_atom_sites_solution_secondary difmap
_audit_creation_method 'SHELXTL plus manual additions'
_cell_angle_alpha 90
_cell_angle_beta 109.673(9)
_cell_angle_gamma 90
_cell_formula_units_Z 8
_cell_length_a 11.313(7)
_cell_length_b 6.175(4)
_cell_length_c 16.701(11)
_cell_measurement_reflns_used 2092
_cell_measurement_temperature 173(2)
_cell_measurement_theta_max 25.0
_cell_measurement_theta_min 2.6
_cell_volume 1098.6(12)
_computing_cell_refinement 'SAINT (Siemens, 1995)'
_computing_data_collection 'SMART (Siemens, 1995)'
_computing_data_reduction SAINT
_computing_molecular_graphics SHELXTL
_computing_publication_material SHELXTL
_computing_structure_refinement SHELXTL
_computing_structure_solution 'SHELXTL (Sheldrick, 1994)'
_diffrn_ambient_temperature 173(2)
_diffrn_measured_fraction_theta_full 0.982
_diffrn_measured_fraction_theta_max 0.982
_diffrn_measurement_device_type 'Siemens SMART area-detector'
_diffrn_measurement_method \w
_diffrn_radiation_monochromator graphite
_diffrn_radiation_source 'fine-focus sealed tube'
_diffrn_radiation_type MoK\a
_diffrn_radiation_wavelength 0.71073
_diffrn_reflns_av_R_equivalents 0.051
_diffrn_reflns_av_sigmaI/netI 0.035
_diffrn_reflns_limit_h_max 12
_diffrn_reflns_limit_h_min -13
_diffrn_reflns_limit_k_max 7
_diffrn_reflns_limit_k_min 0
_diffrn_reflns_limit_l_max 19
_diffrn_reflns_limit_l_min 0
_diffrn_reflns_number 1063
_diffrn_reflns_theta_full 25.10
_diffrn_reflns_theta_max 25.10
_diffrn_reflns_theta_min 1.29
_diffrn_standards_decay_% <1
_exptl_absorpt_coefficient_mu 4.863
_exptl_absorpt_correction_T_max 0.38
_exptl_absorpt_correction_T_min 0.20
_exptl_absorpt_correction_type multi-scan
_exptl_absorpt_process_details '(SADABS; Sheldrick, 1996; Blessing, 1995)'
_exptl_crystal_colour colorless
_exptl_crystal_density_diffrn 2.150
_exptl_crystal_density_meas ?
_exptl_crystal_density_method 'not measured'
_exptl_crystal_description irregular
_exptl_crystal_F_000 656
_exptl_crystal_size_max 0.4
_exptl_crystal_size_mid 0.3
_exptl_crystal_size_min 0.2
_refine_diff_density_max 2.19
_refine_diff_density_min -1.62
_refine_ls_extinction_method none
_refine_ls_goodness_of_fit_ref 1.06
_refine_ls_hydrogen_treatment constr
_refine_ls_matrix_type full
_refine_ls_number_parameters 49
_refine_ls_number_reflns 968
_refine_ls_number_restraints 0
_refine_ls_restrained_S_all 1.06
_refine_ls_R_factor_all 0.038
_refine_ls_R_factor_gt 0.038
_refine_ls_shift/su_max 0.006
_refine_ls_shift/su_mean 0.000
_refine_ls_structure_factor_coef Fsqd
_refine_ls_weighting_details 'calc w = 1/[\s^2^(Fo^2^)+(0.076P)^2^+3.19P] where P=(Fo^2^+2Fc^2^)/3'
_refine_ls_weighting_scheme calc
_refine_ls_wR_factor_gt 0.097
_refine_ls_wR_factor_ref 0.097
_reflns_number_gt 959
_reflns_number_total 968
_reflns_threshold_expression I>2\s(I)
_cod_data_source_file bk1648.cif
_cod_data_source_block II
_cod_depositor_comments
;
The following automatic conversions were performed:

'_exptl_crystal_density_meas' value 'not measured' was changed to '?'
- the value is perceived as not measured.

Automatic conversion script
Id: cif_fix_values 3008 2015-01-20 13:52:24Z robertas 
;
_cod_original_sg_symbol_H-M 'C 2/c'
_cod_database_code 2012681
_cod_database_fobs_code 2012681

loop_
_symmetry_equiv_pos_as_xyz
'x, y, z'
'-x, y, -z+1/2'
'x+1/2, y+1/2, z'
'-x+1/2, y+1/2, -z+1/2'
'-x, -y, -z'
'x, -y, z-1/2'
'-x+1/2, -y+1/2, -z'
'x+1/2, -y+1/2, z-1/2'

loop_
_atom_site_label
_atom_site_fract_x
_atom_site_fract_y
_atom_site_fract_z
_atom_site_U_iso_or_equiv
_atom_site_adp_type
_atom_site_calc_flag
_atom_site_refinement_flags
_atom_site_occupancy
_atom_site_disorder_assembly
_atom_site_disorder_group
_atom_site_type_symbol
Sb1 0.83284(5) 0.07875(15) 0.42951(3) 0.0246(2) Uani d . 1 . . Sb
C1 0.8225(12) -0.2804(14) 0.4146(5) 0.035(2) Uani d . 1 . . C
N1 0.8214(12) -0.4601(14) 0.4109(6) 0.047(2) Uani d . 1 . . N
C2 0.6378(9) 0.1055(17) 0.3533(7) 0.042(2) Uani d . 1 . . C
H2A 0.6217 0.0218 0.3009 0.064 Uiso calc R 1 . . H
H2B 0.6169 0.2579 0.3392 0.064 Uiso calc R 1 . . H
H2C 0.5860 0.0489 0.3853 0.064 Uiso calc R 1 . . H
C3 0.9041(10) 0.1064(19) 0.3243(6) 0.041(2) Uani d . 1 . . C
H3A 0.8823 0.2490 0.2977 0.061 Uiso calc R 1 . . H
H3B 0.8665 -0.0068 0.2823 0.061 Uiso calc R 1 . . H
H3C 0.9956 0.0894 0.3456 0.061 Uiso calc R 1 . . H

loop_
_atom_site_aniso_label
_atom_site_aniso_U_11
_atom_site_aniso_U_22
_atom_site_aniso_U_33
_atom_site_aniso_U_12
_atom_site_aniso_U_13
_atom_site_aniso_U_23
Sb1 0.0280(3) 0.0167(3) 0.0271(3) 0.0003(3) 0.0068(3) -0.00020(18)
C1 0.060(6) 0.015(4) 0.036(4) 0.018(5) 0.024(5) 0.001(3)
N1 0.054(5) 0.023(6) 0.061(5) -0.005(5) 0.016(5) 0.002(4)
C2 0.032(5) 0.035(5) 0.054(6) -0.002(4) 0.006(4) -0.014(5)
C3 0.055(6) 0.031(5) 0.045(6) 0.006(4) 0.030(5) 0.000(4)

loop_
_atom_type_symbol
_atom_type_description
_atom_type_scat_dispersion_real
_atom_type_scat_dispersion_imag
_atom_type_scat_source
C C 0.0033 0.0016 'International Tables Vol C Tables 4.2.6.8 and 6.1.1.4'
H H 0.0000 0.0000 'International Tables Vol C Tables 4.2.6.8 and 6.1.1.4'
N N 0.0061 0.0033 'International Tables Vol C Tables 4.2.6.8 and 6.1.1.4'
Sb Sb -0.5866 1.5461 'International Tables Vol C Tables 4.2.6.8 and 6.1.1.4'

loop_
_geom_angle_atom_site_label_1
_geom_angle_atom_site_label_2
_geom_angle_atom_site_label_3
_geom_angle
C2 Sb1 C3 95.8(4)
C2 Sb1 C1 90.3(4)
C3 Sb1 C1 90.4(4)
N1 C1 Sb1 176.8(10)
Sb1 C2 H2A 109.5
Sb1 C2 H2B 109.5
H2A C2 H2B 109.5
Sb1 C2 H2C 109.5
H2A C2 H2C 109.5
H2B C2 H2C 109.5
Sb1 C3 H3A 109.5
Sb1 C3 H3B 109.5
H3A C3 H3B 109.5
Sb1 C3 H3C 109.5
H3A C3 H3C 109.5
H3B C3 H3C 109.5

loop_
_geom_bond_atom_site_label_1
_geom_bond_atom_site_label_2
_geom_bond_site_symmetry_2
_geom_bond_distance
_geom_bond_publ_flag
Sb1 C2 . 2.150(10) ?
Sb1 C3 . 2.172(9) ?
Sb1 C1 . 2.230(9) ?
C1 N1 . 1.112(12) ?
C2 H2A . 0.9800 ?
C2 H2B . 0.9800 ?
C2 H2C . 0.9800 ?
C3 H3A . 0.9800 ?
C3 H3B . 0.9800 ?
C3 H3C . 0.9800 ?

loop_
_cod_related_entry_id
_cod_related_entry_database
_cod_related_entry_code
1 ChemSpider 4402188
